data_4106606
loop_
_publ_author_name
'Rajasekhar Reddy Naredla'
'Chong Zheng'
'Sten O. Nilsson Lill'
'Douglas A. Klumpp'

_publ_section_title
;
 Charge Delocalization and Enhanced Acidity in Tricationic
 Superelectrophiles
;
_journal_name_full 'Journal of the American Chemical Society'
_journal_page_first 13169
_journal_page_last 13175
_journal_paper_doi 10.1021/ja2046364
_journal_volume 133
_journal_year 2011
_chemical_formula_sum 'C34 H27 Cl3 N4'
_chemical_formula_weight 597.95
_chemical_name_systematic
; 
 ? 
;
_space_group_IT_number 14
_symmetry_cell_setting monoclinic
_symmetry_space_group_name_Hall '-P 2yn'
_symmetry_space_group_name_H-M 'P 1 21/n 1'
_atom_sites_solution_hydrogens geom
_atom_sites_solution_primary direct
_atom_sites_solution_secondary difmap
_audit_creation_method SHELXL-97
_cell_angle_alpha 90.00
_cell_angle_beta 101.167(2)
_cell_angle_gamma 90.00
_cell_formula_units_Z 4
_cell_length_a 12.8319(16)
_cell_length_b 10.1506(13)
_cell_length_c 23.295(3)
_cell_measurement_reflns_used 359
_cell_measurement_temperature 293(2)
_cell_measurement_theta_max 14
_cell_measurement_theta_min -14
_cell_volume 2976.8(7)
_computing_cell_refinement 'SMART and SAINT (Bruker, 1999)'
_computing_data_collection 'SMART (Bruker, 1999)'
_computing_data_reduction 'SAINT (Bruker, 1999)'
_computing_molecular_graphics 'SHELXTL (Sheldrick, 1997)'
_computing_publication_material 'SHELXTL (Sheldrick, 1997)'
_computing_structure_refinement 'SHELXTL (Sheldrick, 1997)'
_computing_structure_solution 'SIR97 (Altomare et al., 1999)'
_diffrn_ambient_temperature 293(2)
_diffrn_detector_area_resol_mean 0
_diffrn_measured_fraction_theta_full 0.990
_diffrn_measured_fraction_theta_max 0.990
_diffrn_measurement_device_type 'Bruker SMART CCD  PLATFORM'
_diffrn_measurement_method '\w scans'
_diffrn_radiation_monochromator graphite
_diffrn_radiation_source 'fine-focus sealed tube'
_diffrn_radiation_type MoK\a
_diffrn_radiation_wavelength 0.71073
_diffrn_reflns_av_R_equivalents 0.0294
_diffrn_reflns_av_sigmaI/netI 0.0245
_diffrn_reflns_limit_h_max 15
_diffrn_reflns_limit_h_min -15
_diffrn_reflns_limit_k_max 12
_diffrn_reflns_limit_k_min -12
_diffrn_reflns_limit_l_max 27
_diffrn_reflns_limit_l_min -27
_diffrn_reflns_number 21712
_diffrn_reflns_theta_full 25.00
_diffrn_reflns_theta_max 25.00
_diffrn_reflns_theta_min 1.69
_diffrn_standards_decay_% 0
_diffrn_standards_interval_count 0
_diffrn_standards_interval_time 0
_diffrn_standards_number 0
_exptl_absorpt_coefficient_mu 0.339
_exptl_absorpt_correction_T_max 0.4322
_exptl_absorpt_correction_T_min 0.3080
_exptl_absorpt_correction_type multi-scan
_exptl_absorpt_process_details 'SADABS (Sheldrick, 2000)'
_exptl_crystal_colour orange
_exptl_crystal_density_diffrn 1.334
_exptl_crystal_description fragment
_exptl_crystal_F_000 1240
_exptl_crystal_size_max 0.40
_exptl_crystal_size_mid 0.30
_exptl_crystal_size_min 0.20
_refine_diff_density_max 0.143
_refine_diff_density_min -0.145
_refine_diff_density_rms 0.031
_refine_ls_extinction_coef 0.0014(4)
_refine_ls_extinction_expression Fc^*^=kFc[1+0.001xFc^2^\l^3^/sin(2\q)]^-1/4^
_refine_ls_extinction_method SHELXL
_refine_ls_goodness_of_fit_ref 1.406
_refine_ls_hydrogen_treatment constr
_refine_ls_matrix_type full
_refine_ls_number_parameters 442
_refine_ls_number_reflns 5189
_refine_ls_number_restraints 0
_refine_ls_restrained_S_all 1.406
_refine_ls_R_factor_all 0.1087
_refine_ls_R_factor_gt 0.0994
_refine_ls_shift/su_max 0.769
_refine_ls_shift/su_mean 0.055
_refine_ls_structure_factor_coef Fsqd
_refine_ls_weighting_details 'calc w=1/[\s^2^(Fo^2^)+(0.0243P)^2^+2.0964P] where P=(Fo^2^+2Fc^2^)/3'
_refine_ls_weighting_scheme calc
_refine_ls_wR_factor_gt 0.1527
_refine_ls_wR_factor_ref 0.1562
_reflns_number_gt 4847
_reflns_number_total 5189
_reflns_threshold_expression >2sigma(I)
_cod_data_source_file ja2046364_si_001.cif
_cod_data_source_block dk20b
_cod_original_sg_symbol_H-M 'P 21/n'
_cod_database_code 4106606

loop_
_symmetry_equiv_pos_as_xyz
'x, y, z'
'-x+1/2, y+1/2, -z+1/2'
'-x, -y, -z'
'x-1/2, -y-1/2, z-1/2'

loop_
_atom_site_label
_atom_site_type_symbol
_atom_site_fract_x
_atom_site_fract_y
_atom_site_fract_z
_atom_site_U_iso_or_equiv
_atom_site_adp_type
_atom_site_occupancy
_atom_site_symmetry_multiplicity
_atom_site_calc_flag
_atom_site_refinement_flags
C1 C 0.2036(2) 0.0365(3) 0.37181(13) 0.0501(8) Uani 1 1 d .
H1 H 0.2788 0.0181 0.3723 0.060 Uiso 1 1 calc R
C2 C 0.1598(2) 0.1020(3) 0.31411(13) 0.0469(7) Uani 1 1 d .
N2 N 0.2058(2) 0.0875(3) 0.26635(11) 0.0506(7) Uani 1 1 d .
C4 C 0.1420(3) 0.1549(3) 0.22115(14) 0.0523(8) Uani 1 1 d .
C5 C 0.1483(3) 0.1719(4) 0.16294(16) 0.0708(10) Uani 1 1 d .
H5 H 0.2038 0.1370 0.1474 0.085 Uiso 1 1 calc R
C6 C 0.0680(4) 0.2431(5) 0.12963(18) 0.0839(13) Uani 1 1 d .
H6 H 0.0695 0.2569 0.0903 0.101 Uiso 1 1 calc R
C7 C -0.0151(4) 0.2953(4) 0.15226(19) 0.0831(13) Uani 1 1 d .
H7 H -0.0686 0.3416 0.1278 0.100 Uiso 1 1 calc R
C8 C -0.0199(3) 0.2796(4) 0.21017(17) 0.0699(10) Uani 1 1 d .
H8 H -0.0751 0.3163 0.2254 0.084 Uiso 1 1 calc R
C9 C 0.0600(3) 0.2075(3) 0.24548(14) 0.0523(8) Uani 1 1 d .
N10 N 0.0736(2) 0.1742(3) 0.30424(12) 0.0542(7) Uani 1 1 d .
C11 C 0.1492(2) -0.0944(3) 0.37314(13) 0.0494(8) Uani 1 1 d .
N12 N 0.0786(2) -0.1404(3) 0.32984(11) 0.0535(7) Uani 1 1 d .
C13 C 0.0587(3) -0.2681(3) 0.34664(14) 0.0519(8) Uani 1 1 d .
C14 C -0.0059(3) -0.3650(4) 0.31614(16) 0.0631(9) Uani 1 1 d .
H14 H -0.0482 -0.3476 0.2798 0.076 Uiso 1 1 calc R
C15 C -0.0054(3) -0.4869(4) 0.34138(18) 0.0719(11) Uani 1 1 d .
H15 H -0.0472 -0.5535 0.3214 0.086 Uiso 1 1 calc R
C16 C 0.0556(3) -0.5134(4) 0.39576(19) 0.0782(12) Uani 1 1 d .
H16 H 0.0540 -0.5976 0.4114 0.094 Uiso 1 1 calc R
C17 C 0.1187(3) -0.4189(4) 0.42749(18) 0.0728(11) Uani 1 1 d .
H17 H 0.1590 -0.4363 0.4644 0.087 Uiso 1 1 calc R
C18 C 0.1190(3) -0.2960(3) 0.40134(14) 0.0544(8) Uani 1 1 d .
N19 N 0.1768(2) -0.1829(3) 0.41832(11) 0.0545(7) Uani 1 1 d .
C20 C 0.1995(3) 0.1271(3) 0.42331(13) 0.0506(8) Uani 1 1 d .
C21 C 0.1133(3) 0.1227(4) 0.45225(15) 0.0608(9) Uani 1 1 d .
H21 H 0.0578 0.0643 0.4395 0.073 Uiso 1 1 calc R
C22 C 0.1100(3) 0.2023(4) 0.49848(16) 0.0683(10) Uani 1 1 d .
H22 H 0.0521 0.1976 0.5170 0.082 Uiso 1 1 calc R
C23 C 0.1926(3) 0.2921(4) 0.51907(15) 0.0632(10) Uani 1 1 d .
C24 C 0.1916(4) 0.3755(4) 0.56769(17) 0.0825(13) Uani 1 1 d .
H24 H 0.1358 0.3702 0.5878 0.099 Uiso 1 1 calc R
C25 C 0.2708(5) 0.4626(5) 0.58508(19) 0.0937(15) Uani 1 1 d .
H25 H 0.2685 0.5171 0.6169 0.112 Uiso 1 1 calc R
C26 C 0.3563(4) 0.4724(4) 0.55601(19) 0.0863(13) Uani 1 1 d .
H26 H 0.4103 0.5330 0.5685 0.104 Uiso 1 1 calc R
C27 C 0.3602(3) 0.3928(4) 0.50944(16) 0.0718(11) Uani 1 1 d .
H27 H 0.4170 0.3998 0.4902 0.086 Uiso 1 1 calc R
C28 C 0.2790(3) 0.2995(3) 0.48985(14) 0.0563(9) Uani 1 1 d .
C29 C 0.2815(3) 0.2148(3) 0.44112(13) 0.0514(8) Uani 1 1 d .
C30 C 0.3719(3) 0.2253(3) 0.40922(14) 0.0517(8) Uani 1 1 d .
C31 C 0.4641(3) 0.1533(4) 0.42598(17) 0.0690(10) Uani 1 1 d .
H31 H 0.4717 0.0984 0.4585 0.083 Uiso 1 1 calc R
C32 C 0.5455(3) 0.1624(5) 0.3945(2) 0.0806(12) Uani 1 1 d .
H32 H 0.6074 0.1137 0.4060 0.097 Uiso 1 1 calc R
C33 C 0.5346(3) 0.2431(5) 0.3467(2) 0.0814(13) Uani 1 1 d .
H33 H 0.5890 0.2488 0.3257 0.098 Uiso 1 1 calc R
C34 C 0.4442(3) 0.3149(4) 0.32981(18) 0.0790(12) Uani 1 1 d .
H34 H 0.4369 0.3697 0.2973 0.095 Uiso 1 1 calc R
C35 C 0.3634(3) 0.3062(4) 0.36125(16) 0.0660(10) Uani 1 1 d .
H35 H 0.3022 0.3560 0.3497 0.079 Uiso 1 1 calc R
C191 C 0.2520(3) -0.1665(4) 0.47304(16) 0.0759(11) Uani 1 1 d .
H19A H 0.3004 -0.0964 0.4691 0.114 Uiso 1 1 calc R
H19B H 0.2911 -0.2468 0.4826 0.114 Uiso 1 1 calc R
H19C H 0.2143 -0.1454 0.5037 0.114 Uiso 1 1 calc R
C201 C 0.3017(3) 0.0148(4) 0.26242(16) 0.0693(10) Uani 1 1 d .
H20A H 0.3602 0.0490 0.2905 0.104 Uiso 1 1 calc R
H20B H 0.3164 0.0240 0.2238 0.104 Uiso 1 1 calc R
H20C H 0.2917 -0.0767 0.2704 0.104 Uiso 1 1 calc R
C C 0.8503(4) 0.0539(5) 0.3207(2) 0.0887(15) Uani 1 1 d .
H0 H 0.923(3) 0.054(4) 0.3196(17) 0.093(14) Uiso 1 1 d .
Cl1A Cl 0.820(4) 0.016(18) 0.376(3) 0.34(6) Uani 0.13(2) 1 d P
Cl1B Cl 0.802(4) -0.082(8) 0.325(5) 0.17(3) Uiso 0.061(19) 1 d P
Cl1C Cl 0.833(2) -0.047(4) 0.3777(13) 0.110(6) Uani 0.40(7) 1 d P
Cl1D Cl 0.8075(19) -0.083(2) 0.3565(19) 0.115(7) Uani 0.43(7) 1 d P
Cl2A Cl 0.7748(5) 0.0596(12) 0.2543(3) 0.144(5) Uani 0.61(2) 1 d P
Cl2B Cl 0.8018(8) -0.039(3) 0.2529(6) 0.188(7) Uani 0.35(2) 1 d P
Cl3A Cl 0.8315(8) 0.204(2) 0.3639(12) 0.107(5) Uani 0.32(6) 1 d P
Cl3B Cl 0.820(3) 0.2074(9) 0.337(3) 0.172(16) Uani 0.37(4) 1 d P
Cl3C Cl 0.828(4) 0.181(9) 0.368(3) 0.14(3) Uiso 0.13(5) 1 d P
Cl3D Cl 0.7845(16) 0.194(5) 0.289(3) 0.176(18) Uani 0.19(2) 1 d P

loop_
_atom_site_aniso_label
_atom_site_aniso_U_11
_atom_site_aniso_U_22
_atom_site_aniso_U_33
_atom_site_aniso_U_23
_atom_site_aniso_U_13
_atom_site_aniso_U_12
C1 0.0450(17) 0.0516(19) 0.0528(19) -0.0012(16) 0.0077(15) -0.0017(15)
C2 0.0493(18) 0.0434(18) 0.0484(18) -0.0014(15) 0.0101(15) -0.0055(15)
N2 0.0502(15) 0.0500(16) 0.0529(16) -0.0023(13) 0.0132(13) -0.0045(13)
C4 0.058(2) 0.0470(19) 0.0508(19) 0.0053(16) 0.0082(16) -0.0133(16)
C5 0.077(3) 0.075(3) 0.062(2) 0.004(2) 0.019(2) -0.014(2)
C6 0.100(3) 0.091(3) 0.057(2) 0.019(2) 0.007(2) -0.020(3)
C7 0.085(3) 0.083(3) 0.073(3) 0.023(2) -0.005(2) -0.008(3)
C8 0.065(2) 0.067(2) 0.076(3) 0.011(2) 0.008(2) 0.001(2)
C9 0.0526(19) 0.0470(19) 0.057(2) 0.0067(16) 0.0100(16) -0.0056(16)
N10 0.0528(16) 0.0541(17) 0.0568(17) 0.0064(14) 0.0138(13) 0.0008(14)
C11 0.0491(18) 0.0479(19) 0.0504(18) 0.0012(16) 0.0078(15) 0.0024(15)
N12 0.0560(16) 0.0518(17) 0.0514(16) 0.0030(13) 0.0070(13) -0.0058(14)
C13 0.0526(19) 0.051(2) 0.0531(19) 0.0018(16) 0.0118(16) -0.0022(16)
C14 0.069(2) 0.060(2) 0.062(2) -0.0005(18) 0.0155(18) -0.0089(19)
C15 0.079(3) 0.057(2) 0.082(3) -0.006(2) 0.023(2) -0.011(2)
C16 0.093(3) 0.049(2) 0.094(3) 0.012(2) 0.019(3) -0.001(2)
C17 0.081(3) 0.060(2) 0.074(3) 0.019(2) 0.006(2) 0.006(2)
C18 0.057(2) 0.049(2) 0.057(2) 0.0023(16) 0.0113(17) 0.0036(17)
N19 0.0600(17) 0.0518(17) 0.0467(15) 0.0058(13) -0.0017(13) 0.0030(14)
C20 0.0557(19) 0.0501(19) 0.0456(17) 0.0010(15) 0.0090(15) 0.0031(16)
C21 0.061(2) 0.061(2) 0.062(2) 0.0003(18) 0.0166(18) -0.0018(18)
C22 0.076(3) 0.070(3) 0.067(2) 0.006(2) 0.032(2) 0.007(2)
C23 0.083(3) 0.056(2) 0.053(2) 0.0016(17) 0.0190(19) 0.011(2)
C24 0.116(4) 0.075(3) 0.062(2) -0.006(2) 0.030(2) 0.014(3)
C25 0.135(4) 0.080(3) 0.064(3) -0.023(2) 0.012(3) 0.012(3)
C26 0.101(3) 0.074(3) 0.077(3) -0.022(2) -0.001(3) 0.005(3)
C27 0.076(3) 0.070(3) 0.065(2) -0.014(2) 0.001(2) 0.002(2)
C28 0.064(2) 0.052(2) 0.0505(19) -0.0004(16) 0.0030(17) 0.0087(17)
C29 0.059(2) 0.0470(19) 0.0461(18) 0.0012(15) 0.0058(15) 0.0044(16)
C30 0.0520(19) 0.0498(19) 0.0507(19) -0.0092(16) 0.0037(15) -0.0051(16)
C31 0.057(2) 0.076(3) 0.070(2) -0.003(2) 0.0029(19) 0.005(2)
C32 0.049(2) 0.099(3) 0.091(3) -0.027(3) 0.007(2) 0.003(2)
C33 0.064(3) 0.106(4) 0.079(3) -0.029(3) 0.025(2) -0.020(3)
C34 0.084(3) 0.086(3) 0.072(3) -0.003(2) 0.026(2) -0.019(3)
C35 0.068(2) 0.062(2) 0.068(2) 0.0015(19) 0.0147(19) -0.0012(19)
C191 0.083(3) 0.073(3) 0.063(2) 0.009(2) -0.009(2) -0.001(2)
C201 0.063(2) 0.077(3) 0.071(2) -0.007(2) 0.0212(19) 0.010(2)
C 0.057(3) 0.098(4) 0.110(4) 0.031(3) 0.016(2) -0.004(2)
Cl1A 0.13(2) 0.72(17) 0.18(3) 0.23(7) 0.10(2) 0.14(6)
Cl1C 0.096(7) 0.122(11) 0.115(8) 0.044(9) 0.030(6) 0.000(6)
Cl1D 0.104(6) 0.107(7) 0.134(17) 0.053(7) 0.027(8) -0.015(5)
Cl2A 0.113(3) 0.193(10) 0.108(3) 0.027(4) -0.020(2) -0.011(4)
Cl2B 0.119(5) 0.28(2) 0.146(6) -0.081(8) -0.016(4) 0.017(8)
Cl3A 0.065(8) 0.121(10) 0.144(12) -0.005(6) 0.044(7) -0.022(6)
Cl3B 0.157(16) 0.075(5) 0.32(5) 0.029(11) 0.15(2) 0.025(6)
Cl3D 0.083(9) 0.19(4) 0.27(3) 0.11(3) 0.060(13) 0.028(10)

loop_
_atom_type_symbol
_atom_type_description
_atom_type_scat_dispersion_real
_atom_type_scat_dispersion_imag
_atom_type_scat_source
C C 0.0033 0.0016 'International Tables Vol C Tables 4.2.6.8 and 6.1.1.4'
N N 0.0061 0.0033 'International Tables Vol C Tables 4.2.6.8 and 6.1.1.4'
Cl Cl 0.1484 0.1585 'International Tables Vol C Tables 4.2.6.8 and 6.1.1.4'
H H 0.0000 0.0000 'International Tables Vol C Tables 4.2.6.8 and 6.1.1.4'

loop_
_geom_angle_atom_site_label_1
_geom_angle_atom_site_label_2
_geom_angle_atom_site_label_3
_geom_angle
C11 C1 C2 108.3(3)
C11 C1 C20 115.5(3)
C2 C1 C20 111.9(3)
N10 C2 N2 113.7(3)
N10 C2 C1 124.1(3)
N2 C2 C1 122.2(3)
C2 N2 C4 106.4(3)
C2 N2 C201 127.7(3)
C4 N2 C201 125.9(3)
N2 C4 C5 132.0(3)
N2 C4 C9 105.2(3)
C5 C4 C9 122.8(3)
C6 C5 C4 116.1(4)
C5 C6 C7 122.5(4)
C8 C7 C6 121.0(4)
C7 C8 C9 118.3(4)
N10 C9 C8 130.4(3)
N10 C9 C4 110.3(3)
C8 C9 C4 119.3(3)
C2 N10 C9 104.5(3)
N12 C11 N19 113.2(3)
N12 C11 C1 123.8(3)
N19 C11 C1 122.7(3)
C11 N12 C13 104.7(3)
C18 C13 C14 119.8(3)
C18 C13 N12 110.4(3)
C14 C13 N12 129.7(3)
C15 C14 C13 117.9(3)
C14 C15 C16 121.6(4)
C17 C16 C15 121.8(4)
C16 C17 C18 116.3(4)
N19 C18 C13 105.5(3)
N19 C18 C17 131.9(3)
C13 C18 C17 122.6(3)
C11 N19 C18 106.2(3)
C11 N19 C191 128.7(3)
C18 N19 C191 125.1(3)
C29 C20 C21 120.2(3)
C29 C20 C1 119.1(3)
C21 C20 C1 120.7(3)
C22 C21 C20 120.8(3)
C21 C22 C23 121.3(3)
C28 C23 C22 118.7(3)
C28 C23 C24 118.9(4)
C22 C23 C24 122.4(4)
C25 C24 C23 120.6(4)
C24 C25 C26 121.1(4)
C27 C26 C25 119.7(4)
C26 C27 C28 121.1(4)
C23 C28 C27 118.5(3)
C23 C28 C29 119.4(3)
C27 C28 C29 122.0(3)
C20 C29 C28 119.6(3)
C20 C29 C30 121.1(3)
C28 C29 C30 119.3(3)
C35 C30 C31 118.3(3)
C35 C30 C29 120.0(3)
C31 C30 C29 121.7(3)
C30 C31 C32 120.4(4)
C33 C32 C31 120.0(4)
C34 C33 C32 120.3(4)
C33 C34 C35 119.7(4)
C30 C35 C34 121.3(4)
Cl1A C Cl1B 62(8)
Cl1A C Cl3B 86(7)
Cl1B C Cl3B 136(2)
Cl1A C Cl2A 129(3)
Cl1B C Cl2A 85(4)
Cl3B C Cl2A 94(3)
Cl1A C Cl3D 113(5)
Cl1B C Cl3D 127(3)
Cl3B C Cl3D 39(3)
Cl2A C Cl3D 55(3)
Cl1A C Cl1C 22(7)
Cl1B C Cl1C 46(5)
Cl3B C Cl1C 108(2)
Cl2A C Cl1C 126.9(16)
Cl3D C Cl1C 133.1(18)
Cl1A C Cl3C 63(7)
Cl1B C Cl3C 121(4)
Cl3B C Cl3C 25(4)
Cl2A C Cl3C 115(2)
Cl3D C Cl3C 62(4)
Cl1C C Cl3C 84(3)
Cl1A C Cl1D 39(7)
Cl1B C Cl1D 24(4)
Cl3B C Cl1D 121.1(17)
Cl2A C Cl1D 106.8(16)
Cl3D C Cl1D 132.3(10)
Cl1C C Cl1D 21.6(5)
Cl3C C Cl1D 101(3)
Cl1A C Cl2B 121(7)
Cl1B C Cl2B 61(4)
Cl3B C Cl2B 129(3)
Cl2A C Cl2B 34.9(7)
Cl3D C Cl2B 90(3)
Cl1C C Cl2B 106(2)
Cl3C C Cl2B 148(2)
Cl1D C Cl2B 85.1(19)
Cl1A C Cl3A 70(7)
Cl1B C Cl3A 128(3)
Cl3B C Cl3A 19(2)
Cl2A C Cl3A 111.2(9)
Cl3D C Cl3A 57(3)
Cl1C C Cl3A 91.0(16)
Cl3C C Cl3A 7(3)
Cl1D C Cl3A 107.7(15)
Cl2B C Cl3A 145.5(12)
Cl1C Cl1A Cl1D 32(9)
Cl1C Cl1A Cl1B 54(10)
Cl1D Cl1A Cl1B 26(6)
Cl1C Cl1A C 101(9)
Cl1D Cl1A C 85(6)
Cl1B Cl1A C 61(5)
Cl1C Cl1A Cl3C 161(7)
Cl1D Cl1A Cl3C 150(4)
Cl1B Cl1A Cl3C 124(6)
C Cl1A Cl3C 67(5)
Cl1C Cl1A Cl3A 160(6)
Cl1D Cl1A Cl3A 148(4)
Cl1B Cl1A Cl3A 122(6)
C Cl1A Cl3A 65(5)
Cl3C Cl1A Cl3A 2(3)
Cl1C Cl1A Cl3B 152(6)
Cl1D Cl1A Cl3B 132(4)
Cl1B Cl1A Cl3B 106(5)
C Cl1A Cl3B 51(4)
Cl3C Cl1A Cl3B 18(3)
Cl3A Cl1A Cl3B 16(2)
Cl1D Cl1B Cl1C 22(3)
Cl1D Cl1B Cl1A 42(5)
Cl1C Cl1B Cl1A 25(4)
Cl1D Cl1B C 97(6)
Cl1C Cl1B C 75(3)
Cl1A Cl1B C 57(5)
Cl1D Cl1B Cl2B 165(9)
Cl1C Cl1B Cl2B 144(7)
Cl1A Cl1B Cl2B 124(8)
C Cl1B Cl2B 69(5)
Cl1D Cl1B Cl2A 138(7)
Cl1C Cl1B Cl2A 121(5)
Cl1A Cl1B Cl2A 98(7)
C Cl1B Cl2A 50(4)
Cl2B Cl1B Cl2A 29(2)
Cl1A Cl1C Cl1D 116(9)
Cl1A Cl1C Cl1B 101(9)
Cl1D Cl1C Cl1B 25(5)
Cl1A Cl1C C 57(4)
Cl1D Cl1C C 83(2)
Cl1B Cl1C C 59(5)
Cl1A Cl1C Cl3C 14(6)
Cl1D Cl1C Cl3C 120(3)
Cl1B Cl1C Cl3C 101(5)
C Cl1C Cl3C 48.6(18)
Cl1B Cl1D Cl1C 134(7)
Cl1B Cl1D Cl1A 112(7)
Cl1C Cl1D Cl1A 32(3)
Cl1B Cl1D C 59(7)
Cl1C Cl1D C 75(2)
Cl1A Cl1D C 56(2)
Cl1B Cl1D Cl2B 10(7)
Cl1C Cl1D Cl2B 124(2)
Cl1A Cl1D Cl2B 102(3)
C Cl1D Cl2B 48.8(10)
Cl2B Cl2A Cl3D 146.8(16)
Cl2B Cl2A C 82.0(7)
Cl3D Cl2A C 65.0(13)
Cl2B Cl2A Cl1B 52.3(18)
Cl3D Cl2A Cl1B 102(2)
C Cl2A Cl1B 44.8(15)
Cl2B Cl2A Cl3B 125.4(14)
Cl3D Cl2A Cl3B 22.2(12)
C Cl2A Cl3B 43.3(11)
Cl1B Cl2A Cl3B 80(2)
Cl2A Cl2B C 63.1(6)
Cl2A Cl2B Cl1B 99(2)
C Cl2B Cl1B 50(2)
Cl2A Cl2B Cl3D 20.0(12)
C Cl2B Cl3D 43.3(14)
Cl1B Cl2B Cl3D 84(3)
Cl2A Cl2B Cl1D 95.2(9)
C Cl2B Cl1D 46.1(9)
Cl1B Cl2B Cl1D 4(2)
Cl3D Cl2B Cl1D 80.2(14)
Cl3B Cl3A C 62(2)
Cl3B Cl3A Cl1A 101(4)
C Cl3A Cl1A 45(2)
Cl3B Cl3A Cl3D 9(2)
C Cl3A Cl3D 57.9(17)
Cl1A Cl3A Cl3D 94(3)
Cl3A Cl3B Cl3C 18(7)
Cl3A Cl3B Cl3D 166(3)
Cl3C Cl3B Cl3D 149(7)
Cl3A Cl3B C 99(3)
Cl3C Cl3B C 84(5)
Cl3D Cl3B C 74(2)
Cl3A Cl3B Cl1A 62(4)
Cl3C Cl3B Cl1A 44(6)
Cl3D Cl3B Cl1A 106(4)
C Cl3B Cl1A 43(3)
Cl3A Cl3B Cl2A 138(3)
Cl3C Cl3B Cl2A 120(7)
Cl3D Cl3B Cl2A 32(2)
C Cl3B Cl2A 43.0(15)
Cl1A Cl3B Cl2A 76(4)
Cl3B Cl3C C 71(5)
Cl3B Cl3C Cl1A 118(7)
C Cl3C Cl1A 50(3)
Cl3B Cl3C Cl3D 19(5)
C Cl3C Cl3D 59(2)
Cl1A Cl3C Cl3D 100(4)
Cl3B Cl3C Cl1C 117(7)
C Cl3C Cl1C 47(2)
Cl1A Cl3C Cl1C 5.3(17)
Cl3D Cl3C Cl1C 100(3)
Cl2A Cl3D Cl3B 125.8(17)
Cl2A Cl3D C 59.6(16)
Cl3B Cl3D C 67.1(10)
Cl2A Cl3D Cl3C 116(3)
Cl3B Cl3D Cl3C 12(3)
C Cl3D Cl3C 59(2)
Cl2A Cl3D Cl3A 122.8(14)
Cl3B Cl3D Cl3A 4.8(10)
C Cl3D Cl3A 65.0(16)
Cl3C Cl3D Cl3A 8(3)
Cl2A Cl3D Cl2B 13.3(5)
Cl3B Cl3D Cl2B 113.2(18)
C Cl3D Cl2B 46.4(18)
Cl3C Cl3D Cl2B 104(3)
Cl3A Cl3D Cl2B 110.5(13)

loop_
_geom_bond_atom_site_label_1
_geom_bond_atom_site_label_2
_geom_bond_distance
C1 C11 1.504(4)
C1 C2 1.508(4)
C1 C20 1.521(4)
C2 N10 1.309(4)
C2 N2 1.365(4)
N2 C4 1.383(4)
N2 C201 1.453(4)
C4 C5 1.385(5)
C4 C9 1.394(5)
C5 C6 1.369(5)
C6 C7 1.383(6)
C7 C8 1.371(5)
C8 C9 1.392(5)
C9 N10 1.388(4)
C11 N12 1.305(4)
C11 N19 1.377(4)
N12 C13 1.392(4)
C13 C18 1.386(4)
C13 C14 1.390(5)
C14 C15 1.370(5)
C15 C16 1.381(5)
C16 C17 1.375(5)
C17 C18 1.388(5)
C18 N19 1.383(4)
N19 C191 1.451(4)
C20 C29 1.379(4)
C20 C21 1.403(4)
C21 C22 1.353(5)
C22 C23 1.410(5)
C23 C28 1.411(5)
C23 C24 1.416(5)
C24 C25 1.349(6)
C25 C26 1.401(6)
C26 C27 1.361(5)
C27 C28 1.415(5)
C28 C29 1.430(4)
C29 C30 1.497(4)
C30 C35 1.374(5)
C30 C31 1.381(5)
C31 C32 1.391(5)
C32 C33 1.367(6)
C33 C34 1.362(6)
C34 C35 1.383(5)
C Cl1A 1.47(4)
C Cl1B 1.53(9)
C Cl3B 1.671(17)
C Cl2A 1.659(6)
C Cl3D 1.74(2)
C Cl1C 1.723(16)
C Cl3C 1.75(6)
C Cl1D 1.767(13)
C Cl2B 1.843(11)
C Cl3A 1.87(2)
Cl1A Cl1C 0.66(17)
Cl1A Cl1D 1.11(19)
Cl1A Cl1B 1.55(17)
Cl1A Cl3C 1.69(17)
Cl1A Cl3A 1.93(17)
Cl1A Cl3B 2.14(15)
Cl1B Cl1D 0.73(12)
Cl1B Cl1C 1.27(10)
Cl1B Cl2B 1.73(13)
Cl1B Cl2A 2.16(13)
Cl1C Cl1D 0.655(15)
Cl1C Cl3C 2.32(9)
Cl1D Cl2B 2.44(4)
Cl2A Cl2B 1.07(2)
Cl2A Cl3D 1.59(7)
Cl2A Cl3B 2.43(6)
Cl2B Cl3D 2.54(8)
Cl3A Cl3B 0.61(7)
Cl3A Cl3D 1.73(8)
Cl3B Cl3C 0.74(10)
Cl3B Cl3D 1.13(7)
Cl3C Cl3D 1.81(9)
